data_2103504
loop_
_publ_author_name
'Pavlovska, A.'
'Werner, S.'
'Maximov, B.'
'Mill, B.'

_publ_section_title
;
 Pressure-induced phase transitions of piezoelectric single crystals
 from the langasite family: La~3~Nb~0.5~Ga~5.5~O~14~ and
 La~3~Ta~0.5~Ga~5.5~O~14~
;
_journal_issue 6
_journal_name_full 'Acta Crystallographica Section B'
_journal_page_first 939
_journal_page_last 947
_journal_paper_doi 10.1107/S0108768102010273
_journal_volume 58
_journal_year 2002
_chemical_formula_sum 'Ga5.54 La3 O14 Ta0.46'
_chemical_formula_weight 1110.22
_space_group_IT_number 150
_symmetry_space_group_name_Hall 'P 3 2"'
_symmetry_space_group_name_H-M 'P 3 2 1'
_atom_sites_solution_hydrogens geom
_atom_sites_solution_primary direct
_atom_sites_solution_secondary difmap
_audit_creation_method SHELXL-97
_cell_angle_alpha 90.00
_cell_angle_beta 90.00
_cell_angle_gamma 120.00
_cell_formula_units_Z 1
_cell_length_a 7.981
_cell_length_b 7.981
_cell_length_c 5.024
_cell_measurement_temperature 293(2)
_cell_volume 277.1
_computing_structure_refinement 'SHELXL-97 (Sheldrick, 1997)'
_computing_structure_solution 'SHELXS-97 (Sheldrick, 1990)'
_diffrn_ambient_pressure 11.57E+6
_diffrn_ambient_temperature 293(2)
_diffrn_measured_fraction_theta_full 0.875
_diffrn_measured_fraction_theta_max 0.875
_diffrn_radiation_source synchrotron
_diffrn_radiation_wavelength 0.56000
_diffrn_reflns_av_R_equivalents 0.0000
_diffrn_reflns_av_sigmaI/netI 0.0578
_diffrn_reflns_limit_h_max 10
_diffrn_reflns_limit_h_min -10
_diffrn_reflns_limit_k_max 11
_diffrn_reflns_limit_k_min -11
_diffrn_reflns_limit_l_max 6
_diffrn_reflns_limit_l_min -6
_diffrn_reflns_number 434
_diffrn_reflns_theta_full 23.00
_diffrn_reflns_theta_max 23.00
_diffrn_reflns_theta_min 3.19
_exptl_absorpt_coefficient_mu 15.377
_exptl_crystal_density_diffrn 6.653
_exptl_crystal_density_method 'not measured'
_exptl_crystal_F_000 488
_refine_diff_density_max 2.628
_refine_diff_density_min -2.914
_refine_diff_density_rms 0.529
_refine_ls_abs_structure_details 'Flack H D (1983), Acta Cryst. A39, 876-881'
_refine_ls_abs_structure_Flack 0.14(13)
_refine_ls_extinction_coef 0.024(8)
_refine_ls_extinction_expression Fc^*^=kFc[1+0.001xFc^2^\l^3^/sin(2\q)]^-1/4^
_refine_ls_extinction_method SHELXL
_refine_ls_goodness_of_fit_ref 1.300
_refine_ls_hydrogen_treatment mixed
_refine_ls_matrix_type full
_refine_ls_number_parameters 39
_refine_ls_number_reflns 434
_refine_ls_number_restraints 0
_refine_ls_restrained_S_all 1.300
_refine_ls_R_factor_all 0.0494
_refine_ls_R_factor_gt 0.0492
_refine_ls_shift/su_max 0.000
_refine_ls_shift/su_mean 0.000
_refine_ls_structure_factor_coef Fsqd
_refine_ls_weighting_details 'calc w=1/[\s^2^(Fo^2^)+(0.1000P)^2^+0.0000P] where P=(Fo^2^+2Fc^2^)/3'
_refine_ls_weighting_scheme calc
_refine_ls_wR_factor_gt 0.1499
_refine_ls_wR_factor_ref 0.1500
_reflns_number_gt 433
_reflns_number_total 434
_reflns_threshold_expression >2sigma(I)
_cod_data_source_file sn0021-11.57d3.cif
_cod_data_source_block 11.57d3
_cod_depositor_comments
;
 Correcting the reference to the optimal entry by changing it from
 '2103504' to '2103503'. The reference now correctly refers to the
 entry with the lowest _refine_ls_R_factor_all value.

 Antanas Vaitkus,
 2018-11-16

The _diffrn_ambient_pressure was taken from the original data block
header, after comparison with the paper text and supplementary
material.

When more than one structure was present in the sn0021.cif file for a
given pressure, the structure with the minimal _refine_ls_R_factor_all
value was taken as the best one, and all others marked with the
'_cod_suboptimal_structure yes' tag.

Changing (with the help of Perl) all _diffrn_radiation_source values in
the files that were reportedly colected on the HASYLAB D3 beamline
(Hamburg) from 'fine-focus sealed tube' to synchrotron.

The command was:

perl -i -ne \
    "s/'fine-focus sealed tube'/synchrotron/; \
    print unless /_diffrn_radiation_type|_diffrn_radiation_monochromator/" \
    *d3*.cif \
    11.57split.cif \
    21.85split.cif \
    22.85split.cif

Saulius Gra\<zulis

 Removed the _cod_suboptimal_structure data item in preparation for
 its deprecation. The fact that the structure is a suboptimal one
 should be derived from the presence of the _cod_related_optimal_struct
 data item.

 Antanas Vaitkus,
 2019-05-21
;
_cod_related_optimal_struct 2103503
_cod_database_code 2103504

loop_
_symmetry_equiv_pos_as_xyz
'x, y, z'
'y, x, -z'
'-y, x-y, z'
'-x+y, -x, z'
'-x, -x+y, -z'
'x-y, -y, -z'

loop_
_atom_site_label
_atom_site_type_symbol
_atom_site_fract_x
_atom_site_fract_y
_atom_site_fract_z
_atom_site_U_iso_or_equiv
_atom_site_adp_type
_atom_site_occupancy
_atom_site_symmetry_multiplicity
_atom_site_calc_flag
_atom_site_refinement_flags
La La -0.43463(19) 0.0000 0.0000 0.0176(5) Uani 1 2 d S
Ga1 Ga 0.0000 0.0000 0.0000 0.0215(7) Uani 0.50 6 d SP
Ta Ta 0.0000 0.0000 0.0000 0.0215(7) Uani 0.50 6 d SP
Ga2 Ga -0.6667 -0.3333 0.4795(5) 0.0159(7) Uani 1 3 d S
Ga3 Ga 0.0000 0.2341(4) 0.5000 0.0171(6) Uani 1 2 d S
O1 O -0.3333 0.3333 0.162(3) 0.013(3) Uani 1 3 d S
O2 O -0.704(4) -0.157(3) 0.309(3) 0.064(8) Uani 1 1 d .
O3 O -0.148(2) 0.077(3) 0.238(2) 0.041(4) Uani 1 1 d .

loop_
_atom_site_aniso_label
_atom_site_aniso_U_11
_atom_site_aniso_U_22
_atom_site_aniso_U_33
_atom_site_aniso_U_23
_atom_site_aniso_U_13
_atom_site_aniso_U_12
La 0.0251(7) 0.0127(6) 0.0107(7) -0.0027(5) -0.0013(2) 0.0063(3)
Ga1 0.0288(9) 0.0288(9) 0.0068(10) 0.000 0.000 0.0144(4)
Ta 0.0288(9) 0.0288(9) 0.0068(10) 0.000 0.000 0.0144(4)
Ga2 0.0181(9) 0.0181(9) 0.0114(13) 0.000 0.000 0.0091(4)
Ga3 0.0225(13) 0.0180(9) 0.0121(10) -0.0041(5) -0.0082(10) 0.0112(7)
O1 0.016(5) 0.016(5) 0.008(6) 0.000 0.000 0.008(2)
O2 0.13(2) 0.056(12) 0.049(9) 0.044(9) 0.071(13) 0.075(15)
O3 0.025(7) 0.049(11) 0.041(8) -0.029(9) -0.025(7) 0.014(9)

loop_
_atom_type_symbol
_atom_type_description
_atom_type_scat_dispersion_real
_atom_type_scat_dispersion_imag
_atom_type_scat_source
La La -0.9400 1.6200 'International Tables Vol C Tables 4.2.6.8 and 6.1.1.4'
Ta Ta -0.9400 4.4000 'International Tables Vol C Tables 4.2.6.8 and 6.1.1.4'
Ga Ga 0.2490 1.0600 'International Tables Vol C Tables 4.2.6.8 and 6.1.1.4'
O O 0.0028 0.0036 'International Tables Vol C Tables 4.2.6.8 and 6.1.1.4'

loop_
_geom_angle_atom_site_label_1
_geom_angle_atom_site_label_2
_geom_angle_atom_site_label_3
_geom_angle
_geom_angle_site_symmetry_1
_geom_angle_site_symmetry_3
O3 La O3 66.8(7) 6 .
O3 La O2 138.0(6) 6 .
O3 La O2 107.6(7) . .
O3 La O2 107.6(7) 6 6
O3 La O2 138.0(6) . 6
O2 La O2 102.4(10) . 6
O3 La O1 123.0(5) 6 .
O3 La O1 78.7(5) . .
O2 La O1 94.3(4) . .
O2 La O1 70.4(5) 6 .
O3 La O1 78.7(5) 6 2_455
O3 La O1 123.0(5) . 2_455
O2 La O1 70.4(5) . 2_455
O2 La O1 94.3(4) 6 2_455
O1 La O1 155.89(9) . 2_455
O3 La O2 78.7(5) 6 4_445
O3 La O2 64.7(6) . 4_445
O2 La O2 62.9(7) . 4_445
O2 La O2 157.3(3) 6 4_445
O1 La O2 125.2(4) . 4_445
O1 La O2 65.1(4) 2_455 4_445
O3 La O2 64.7(6) 6 2_565
O3 La O2 78.7(5) . 2_565
O2 La O2 157.3(3) . 2_565
O2 La O2 62.9(7) 6 2_565
O1 La O2 65.1(4) . 2_565
O1 La O2 125.2(4) 2_455 2_565
O2 La O2 136.2(7) 4_445 2_565
O3 La Ga2 109.6(4) 6 .
O3 La Ga2 85.6(4) . .
O2 La Ga2 30.9(4) . .
O2 La Ga2 131.6(5) 6 .
O1 La Ga2 111.4(3) . .
O1 La Ga2 64.6(4) 2_455 .
O2 La Ga2 32.1(3) 4_445 .
O2 La Ga2 164.3(3) 2_565 .
O3 La Ga2 85.6(4) 6 2_565
O3 La Ga2 109.6(4) . 2_565
O2 La Ga2 131.6(5) . 2_565
O2 La Ga2 30.9(4) 6 2_565
O1 La Ga2 64.6(4) . 2_565
O1 La Ga2 111.4(3) 2_455 2_565
O2 La Ga2 164.3(3) 4_445 2_565
O2 La Ga2 32.1(3) 2_565 2_565
Ga2 La Ga2 162.21(5) . 2_565
O3 La Ga1 33.4(4) 6 .
O3 La Ga1 33.4(4) . .
O2 La Ga1 128.8(5) . .
O2 La Ga1 128.8(5) 6 .
O1 La Ga1 102.05(4) . .
O1 La Ga1 102.05(4) 2_455 .
O2 La Ga1 68.1(4) 4_445 .
O2 La Ga1 68.1(4) 2_565 .
Ga2 La Ga1 98.90(3) . .
Ga2 La Ga1 98.90(3) 2_565 .
O3 La Ta 33.4(4) 6 .
O3 La Ta 33.4(4) . .
O2 La Ta 128.8(5) . .
O2 La Ta 128.8(5) 6 .
O1 La Ta 102.05(4) . .
O1 La Ta 102.05(4) 2_455 .
O2 La Ta 68.1(4) 4_445 .
O2 La Ta 68.1(4) 2_565 .
Ga2 La Ta 98.90(3) . .
Ga2 La Ta 98.90(3) 2_565 .
Ga1 La Ta 0.0 . .
O3 Ga1 O3 82.7(7) 2 3
O3 Ga1 O3 105.1(11) 2 4
O3 Ga1 O3 87.3(6) 3 4
O3 Ga1 O3 87.3(6) 2 5
O3 Ga1 O3 163.7(10) 3 5
O3 Ga1 O3 82.7(7) 4 5
O3 Ga1 O3 87.3(6) 2 6
O3 Ga1 O3 105.1(11) 3 6
O3 Ga1 O3 163.7(10) 4 6
O3 Ga1 O3 87.3(6) 5 6
O3 Ga1 O3 163.7(10) 2 .
O3 Ga1 O3 87.3(6) 3 .
O3 Ga1 O3 87.3(6) 4 .
O3 Ga1 O3 105.0(11) 5 .
O3 Ga1 O3 82.7(7) 6 .
O3 Ga1 La 41.4(4) 2 2
O3 Ga1 La 41.4(4) 3 2
O3 Ga1 La 98.2(5) 4 2
O3 Ga1 La 127.5(5) 5 2
O3 Ga1 La 98.2(5) 6 2
O3 Ga1 La 127.5(5) . 2
O3 Ga1 La 127.5(5) 2 .
O3 Ga1 La 98.2(5) 3 .
O3 Ga1 La 127.5(5) 4 .
O3 Ga1 La 98.2(5) 5 .
O3 Ga1 La 41.4(4) 6 .
O3 Ga1 La 41.4(4) . .
La Ga1 La 120.0 2 .
O3 Ga1 La 98.2(5) 2 4
O3 Ga1 La 127.5(5) 3 4
O3 Ga1 La 41.4(4) 4 4
O3 Ga1 La 41.4(4) 5 4
O3 Ga1 La 127.5(5) 6 4
O3 Ga1 La 98.2(5) . 4
La Ga1 La 120.0 2 4
La Ga1 La 120.0 . 4
O3 Ta O3 82.7(7) 2 3
O3 Ta O3 105.1(11) 2 4
O3 Ta O3 87.3(6) 3 4
O3 Ta O3 87.3(6) 2 5
O3 Ta O3 163.7(10) 3 5
O3 Ta O3 82.7(7) 4 5
O3 Ta O3 87.3(6) 2 6
O3 Ta O3 105.1(11) 3 6
O3 Ta O3 163.7(10) 4 6
O3 Ta O3 87.3(6) 5 6
O3 Ta O3 163.7(10) 2 .
O3 Ta O3 87.3(6) 3 .
O3 Ta O3 87.3(6) 4 .
O3 Ta O3 105.0(11) 5 .
O3 Ta O3 82.7(7) 6 .
O3 Ta Ga3 97.0(5) 2 2_556
O3 Ta Ga3 55.3(5) 3 2_556
O3 Ta Ga3 32.1(4) 4 2_556
O3 Ta Ga3 113.6(4) 5 2_556
O3 Ta Ga3 158.8(5) 6 2_556
O3 Ta Ga3 87.9(4) . 2_556
O3 Ta Ga3 32.1(4) 2 2
O3 Ta Ga3 113.6(4) 3 2
O3 Ta Ga3 97.0(5) 4 2
O3 Ta Ga3 55.3(5) 5 2
O3 Ta Ga3 87.9(4) 6 2
O3 Ta Ga3 158.8(5) . 2
Ga3 Ta Ga3 106.72(8) 2_556 2
O3 Ta Ga3 158.8(5) 2 .
O3 Ta Ga3 87.9(4) 3 .
O3 Ta Ga3 55.3(5) 4 .
O3 Ta Ga3 97.0(5) 5 .
O3 Ta Ga3 113.6(4) 6 .
O3 Ta Ga3 32.1(4) . .
Ga3 Ta Ga3 62.24(7) 2_556 .
Ga3 Ta Ga3 145.28(4) 2 .
O3 Ta Ga3 55.3(5) 2 3_554
O3 Ta Ga3 97.0(5) 3 3_554
O3 Ta Ga3 158.8(5) 4 3_554
O3 Ta Ga3 87.9(4) 5 3_554
O3 Ta Ga3 32.1(4) 6 3_554
O3 Ta Ga3 113.6(4) . 3_554
Ga3 Ta Ga3 145.28(4) 2_556 3_554
Ga3 Ta Ga3 62.24(7) 2 3_554
Ga3 Ta Ga3 145.28(4) . 3_554
O3 Ta Ga3 113.6(4) 2 3
O3 Ta Ga3 32.1(4) 3 3
O3 Ta Ga3 87.9(4) 4 3
O3 Ta Ga3 158.8(5) 5 3
O3 Ta Ga3 97.0(5) 6 3
O3 Ta Ga3 55.3(5) . 3
Ga3 Ta Ga3 62.24(7) 2_556 3
Ga3 Ta Ga3 145.28(4) 2 3
Ga3 Ta Ga3 62.24(7) . 3
Ga3 Ta Ga3 106.72(8) 3_554 3
O3 Ta Ga3 87.9(4) 2 1_554
O3 Ta Ga3 158.8(5) 3 1_554
O3 Ta Ga3 113.6(4) 4 1_554
O3 Ta Ga3 32.1(4) 5 1_554
O3 Ta Ga3 55.3(5) 6 1_554
O3 Ta Ga3 97.0(5) . 1_554
Ga3 Ta Ga3 145.28(4) 2_556 1_554
Ga3 Ta Ga3 62.24(7) 2 1_554
Ga3 Ta Ga3 106.72(8) . 1_554
Ga3 Ta Ga3 62.24(7) 3_554 1_554
Ga3 Ta Ga3 145.28(4) 3 1_554
O1 Ga2 O2 118.6(5) 2_456 3_455
O1 Ga2 O2 118.6(5) 2_456 .
O2 Ga2 O2 99.0(6) 3_455 .
O1 Ga2 O2 118.6(5) 2_456 4_445
O2 Ga2 O2 99.0(6) 3_455 4_445
O2 Ga2 O2 99.0(6) . 4_445
O1 Ga2 La 135.56(3) 2_456 4_445
O2 Ga2 La 55.0(8) 3_455 4_445
O2 Ga2 La 105.5(5) . 4_445
O2 Ga2 La 44.1(7) 4_445 4_445
O1 Ga2 La 135.56(3) 2_456 .
O2 Ga2 La 105.5(5) 3_455 .
O2 Ga2 La 44.1(7) . .
O2 Ga2 La 55.0(8) 4_445 .
La Ga2 La 74.65(5) 4_445 .
O1 Ga2 La 135.56(3) 2_456 2_455
O2 Ga2 La 44.1(7) 3_455 2_455
O2 Ga2 La 55.0(8) . 2_455
O2 Ga2 La 105.5(5) 4_445 2_455
La Ga2 La 74.65(5) 4_445 2_455
La Ga2 La 74.65(5) . 2_455
O1 Ga2 La 42.09(3) 2_456 4_446
O2 Ga2 La 97.6(6) 3_455 4_446
O2 Ga2 La 159.8(6) . 4_446
O2 Ga2 La 89.7(7) 4_445 4_446
La Ga2 La 93.473(8) 4_445 4_446
La Ga2 La 139.863(5) . 4_446
La Ga2 La 139.864(5) 2_455 4_446
O1 Ga2 La 42.09(3) 2_456 1_556
O2 Ga2 La 159.8(6) 3_455 1_556
O2 Ga2 La 89.7(7) . 1_556
O2 Ga2 La 97.6(6) 4_445 1_556
La Ga2 La 139.864(5) 4_445 1_556
La Ga2 La 93.472(9) . 1_556
La Ga2 La 139.862(5) 2_455 1_556
La Ga2 La 70.97(4) 4_446 1_556
O1 Ga2 La 42.09(3) 2_456 2_456
O2 Ga2 La 89.7(7) 3_455 2_456
O2 Ga2 La 97.6(6) . 2_456
O2 Ga2 La 159.8(6) 4_445 2_456
La Ga2 La 139.864(5) 4_445 2_456
La Ga2 La 139.863(5) . 2_456
La Ga2 La 93.471(8) 2_455 2_456
La Ga2 La 70.97(4) 4_446 2_456
La Ga2 La 70.97(4) 1_556 2_456
O3 Ga3 O3 136.5(12) 5_556 .
O3 Ga3 O2 105.9(8) 5_556 3_565
O3 Ga3 O2 100.3(7) . 3_565
O3 Ga3 O2 100.3(7) 5_556 2_566
O3 Ga3 O2 105.9(8) . 2_566
O2 Ga3 O2 104.6(17) 3_565 2_566
O3 Ga3 Ta 35.9(5) 5_556 1_556
O3 Ga3 Ta 111.6(6) . 1_556
O2 Ga3 Ta 141.7(5) 3_565 1_556
O2 Ga3 Ta 86.8(7) 2_566 1_556
O3 Ga3 Ta 111.6(6) 5_556 .
O3 Ga3 Ta 35.9(5) . .
O2 Ga3 Ta 86.8(7) 3_565 .
O2 Ga3 Ta 141.7(5) 2_566 .
Ta Ga3 Ta 106.72(8) 1_556 .
Ga2 O1 La 109.0(4) 2_566 2_565
Ga2 O1 La 109.0(4) 2_566 .
La O1 La 109.9(3) 2_565 .
Ga2 O1 La 109.0(4) 2_566 4_455
La O1 La 109.9(3) 2_565 4_455
La O1 La 109.9(3) . 4_455
Ga2 O2 Ga3 119.5(8) . 2_456
Ga2 O2 La 105.0(10) . .
Ga3 O2 La 116.8(9) 2_456 .
Ga2 O2 La 93.0(8) . 2_455
Ga3 O2 La 115.3(12) 2_456 2_455
La O2 La 103.7(5) . 2_455
Ga3 O3 Ta 112.1(8) . .
Ga3 O3 Ga1 112.1(8) . .
Ta O3 Ga1 0.0 . .
Ga3 O3 La 139.6(9) . .
Ta O3 La 105.2(5) . .
Ga1 O3 La 105.2(5) . .

loop_
_geom_bond_atom_site_label_1
_geom_bond_atom_site_label_2
_geom_bond_distance
_geom_bond_site_symmetry_2
La O3 2.376(14) 6
La O3 2.376(14) .
La O2 2.430(19) .
La O2 2.430(19) 6
La O1 2.499(5) .
La O1 2.499(5) 2_455
La O2 2.77(2) 4_445
La O2 2.77(2) 2_565
La Ga2 3.3738(18) .
La Ga2 3.3738(18) 2_565
La Ga1 3.4685(15) .
La Ta 3.4685(15) .
Ga1 O3 1.979(16) 2
Ga1 O3 1.979(16) 3
Ga1 O3 1.979(16) 4
Ga1 O3 1.979(16) 5
Ga1 O3 1.979(16) 6
Ga1 O3 1.979(16) .
Ga1 La 3.4685(15) 2
Ga1 La 3.4685(15) 4
Ta O3 1.979(16) 2
Ta O3 1.979(16) 3
Ta O3 1.979(16) 4
Ta O3 1.979(16) 5
Ta O3 1.979(16) 6
Ta O3 1.979(16) .
Ta Ga3 3.1305(17) 2_556
Ta Ga3 3.1305(17) 2
Ta Ga3 3.1305(17) .
Ta Ga3 3.1305(17) 3_554
Ta Ga3 3.1305(17) 3
Ta Ga3 3.1306(17) 1_554
Ga2 O1 1.801(17) 2_456
Ga2 O2 1.793(16) 3_455
Ga2 O2 1.793(16) .
Ga2 O2 1.793(16) 4_445
Ga2 La 3.3737(18) 4_445
Ga2 La 3.3738(18) 2_455
Ga2 La 3.5240(18) 4_446
Ga2 La 3.5240(18) 1_556
Ga2 La 3.5240(18) 2_456
Ga3 O3 1.793(12) 5_556
Ga3 O3 1.793(12) .
Ga3 O2 1.835(15) 3_565
Ga3 O2 1.835(15) 2_566
Ga3 Ta 3.1305(17) 1_556
O1 Ga2 1.801(17) 2_566
O1 La 2.499(5) 2_565
O1 La 2.499(5) 4_455
O2 Ga3 1.835(15) 2_456
O2 La 2.77(2) 2_455
